data_7217246
loop_
_publ_author_name
'Trivedi, Manoj'
'Singh, Gurmeet'
'Kumar, Abhinav'
'Rath, Nigam P.'

_publ_section_title
;
 Cyano and end-to-end azido bridged 3D copper(II)-copper(I) mixed-valence
 coordination polymer and its transformation to copper nitride
 nanoparticles.
;
_journal_name_full 'RSC Advances'
_journal_paper_doi 10.1039/C4RA05980H
_journal_year 2014
_chemical_formula_moiety 'Cu H6 N8'
_chemical_formula_sum 'Cu H6 N8'
_chemical_formula_weight 181.67
_chemical_name_systematic
;
 ?
;
_space_group_crystal_system orthorhombic
_space_group_IT_number 62
_space_group_name_Hall '-P 2ac 2n'
_space_group_name_H-M_alt 'P n m a'
_symmetry_space_group_name_Hall '-P 2ac 2n'
_symmetry_space_group_name_H-M 'P n m a'
_atom_sites_solution_hydrogens difmap
_audit_creation_method SHELXL-2013
_cell_angle_alpha 90
_cell_angle_beta 90
_cell_angle_gamma 90
_cell_formula_units_Z 4
_cell_length_a 6.3785(7)
_cell_length_b 7.4502(15)
_cell_length_c 12.6761(15)
_cell_measurement_reflns_used 1293
_cell_measurement_temperature 293(2)
_cell_measurement_theta_max 29.1744
_cell_measurement_theta_min 3.1657
_cell_volume 602.38(16)
_computing_cell_refinement 'X-calibur S SAINT'
_computing_data_collection 'X-calibur S oxford'
_computing_data_reduction 'X-calibur S SAINT'
_computing_molecular_graphics 'Oxford SHELXTL'
_computing_publication_material 'Oxford SHELXTL'
_computing_structure_refinement 'SHELXL-2013 (Sheldrick, 2013)'
_computing_structure_solution 'SHELXL-2013 (Sheldrick, 2013)'
_diffrn_ambient_temperature 293(2)
_diffrn_measured_fraction_theta_full 1.000
_diffrn_measured_fraction_theta_max 1.000
_diffrn_measurement_device_type 'Xcalibur, Sapphire3'
_diffrn_measurement_method '\f and \w scans'
_diffrn_radiation_type MoK\a
_diffrn_radiation_wavelength 0.71073
_diffrn_reflns_av_R_equivalents 0.0396
_diffrn_reflns_av_unetI/netI 0.0263
_diffrn_reflns_Laue_measured_fraction_full 1.000
_diffrn_reflns_Laue_measured_fraction_max 1.000
_diffrn_reflns_limit_h_max 7
_diffrn_reflns_limit_h_min -7
_diffrn_reflns_limit_k_max 8
_diffrn_reflns_limit_k_min -8
_diffrn_reflns_limit_l_max 15
_diffrn_reflns_limit_l_min -15
_diffrn_reflns_number 3654
_diffrn_reflns_point_group_measured_fraction_full 1.000
_diffrn_reflns_point_group_measured_fraction_max 1.000
_diffrn_reflns_theta_full 25.000
_diffrn_reflns_theta_max 24.973
_diffrn_reflns_theta_min 3.172
_diffrn_source 'Enhance (Mo) X-ray Source'
_exptl_absorpt_coefficient_mu 3.546
_exptl_absorpt_correction_T_max 1.00000
_exptl_absorpt_correction_T_min 0.65151
_exptl_absorpt_correction_type multi-scan
_exptl_absorpt_process_details
;
CrysAlisPro, Agilent Technologies,
Version 1.171.34.49 (release 20-01-2011 CrysAlis171 .NET)
(compiled Jan 20 2011,15:58:25)
Empirical absorption correction using spherical harmonics,
 implemented in SCALE3 ABSPACK scaling algorithm.
;
_exptl_crystal_colour green
_exptl_crystal_density_diffrn 2.003
_exptl_crystal_description needle
_exptl_crystal_F_000 364
_exptl_crystal_size_max 0.30
_exptl_crystal_size_mid 0.20
_exptl_crystal_size_min 0.10
_refine_diff_density_max 0.470
_refine_diff_density_min -0.379
_refine_diff_density_rms 0.088
_refine_ls_extinction_method none
_refine_ls_goodness_of_fit_ref 1.124
_refine_ls_hydrogen_treatment refall
_refine_ls_matrix_type full
_refine_ls_number_parameters 64
_refine_ls_number_reflns 575
_refine_ls_number_restraints 6
_refine_ls_restrained_S_all 1.120
_refine_ls_R_factor_all 0.0301
_refine_ls_R_factor_gt 0.0267
_refine_ls_shift/su_max 0.000
_refine_ls_shift/su_mean 0.000
_refine_ls_structure_factor_coef Fsqd
_refine_ls_weighting_details 'w=1/[\s^2^(Fo^2^)+(0.0398P)^2^+0.1485P] where P=(Fo^2^+2Fc^2^)/3'
_refine_ls_weighting_scheme calc
_refine_ls_wR_factor_gt 0.0692
_refine_ls_wR_factor_ref 0.0719
_reflns_Friedel_coverage 0.000
_reflns_number_gt 528
_reflns_number_total 575
_reflns_threshold_expression 'I > 2\s(I)'
_cod_data_source_file c4ra05980h2.cif
_cod_data_source_block Complex-2
_cod_database_code 7217246
_shelx_space_group_comment
;
The symmetry employed for this shelxl refinement is uniquely defined
by the following loop, which should always be used as a source of
symmetry information in preference to the above space-group names.
They are only intended as comments.
;
_shelxl_version_number 2013-4

loop_
_space_group_symop_operation_xyz
'x, y, z'
'-x+1/2, -y, z+1/2'
'-x, y+1/2, -z'
'x+1/2, -y+1/2, -z+1/2'
'-x, -y, -z'
'x-1/2, y, -z-1/2'
'x, -y-1/2, z'
'-x-1/2, y-1/2, z-1/2'

loop_
_atom_site_label
_atom_site_type_symbol
_atom_site_fract_x
_atom_site_fract_y
_atom_site_fract_z
_atom_site_U_iso_or_equiv
_atom_site_adp_type
_atom_site_occupancy
_atom_site_site_symmetry_order
_atom_site_calc_flag
_atom_site_refinement_flags_posn
_atom_site_refinement_flags_adp
_atom_site_refinement_flags_occupancy
Cu1 Cu 0.22661(7) 0.2500 0.35990(4) 0.0221(2) Uani 1 2 d S T P
N1 N 0.3442(7) 0.2500 0.6568(3) 0.0446(11) Uani 1 2 d S T P
N2 N 0.2371(5) 0.2500 0.5841(3) 0.0258(8) Uani 1 2 d S T P
N3 N 0.1195(5) 0.2500 0.5120(3) 0.0324(9) Uani 1 2 d S T P
N4 N 0.3551(5) 0.2500 0.2104(3) 0.0256(8) Uani 1 2 d S T P
N5 N 0.2330(5) 0.2500 0.1397(3) 0.0258(10) Uani 1 2 d S T P
N6 N 0.1170(6) 0.2500 0.0704(3) 0.0452(11) Uani 1 2 d S T P
N7 N 0.2297(4) -0.0147(4) 0.3623(2) 0.0301(7) Uani 1 1 d D . .
H7A H 0.198(4) -0.052(7) 0.2982(15) 0.081(16) Uiso 1 1 d D . .
H7B H 0.358(3) -0.046(6) 0.379(2) 0.079(15) Uiso 1 1 d D . .
H7C H 0.139(4) -0.059(5) 0.4080(18) 0.068(13) Uiso 1 1 d D . .

loop_
_atom_site_aniso_label
_atom_site_aniso_U_11
_atom_site_aniso_U_22
_atom_site_aniso_U_33
_atom_site_aniso_U_23
_atom_site_aniso_U_13
_atom_site_aniso_U_12
Cu1 0.0263(4) 0.0222(3) 0.0177(3) 0.000 0.00319(19) 0.000
N1 0.045(3) 0.061(3) 0.028(2) 0.000 -0.003(2) 0.000
N2 0.027(2) 0.026(2) 0.025(2) 0.000 0.0097(17) 0.000
N3 0.0277(19) 0.051(3) 0.0188(19) 0.000 0.0040(17) 0.000
N4 0.0227(18) 0.038(2) 0.0166(18) 0.000 0.0000(16) 0.000
N5 0.020(2) 0.033(2) 0.024(2) 0.000 0.0072(17) 0.000
N6 0.026(2) 0.087(4) 0.022(2) 0.000 -0.0046(19) 0.000
N7 0.0332(17) 0.0262(16) 0.0309(17) 0.0022(12) 0.0029(12) 0.0000(11)

loop_
_atom_type_symbol
_atom_type_description
_atom_type_scat_dispersion_real
_atom_type_scat_dispersion_imag
_atom_type_scat_source
N N 0.0061 0.0033 'International Tables Vol C Tables 4.2.6.8 and 6.1.1.4'
H H 0.0000 0.0000 'International Tables Vol C Tables 4.2.6.8 and 6.1.1.4'
Cu Cu 0.3201 1.2651 'International Tables Vol C Tables 4.2.6.8 and 6.1.1.4'

loop_
_geom_angle_atom_site_label_1
_geom_angle_atom_site_label_2
_geom_angle_atom_site_label_3
_geom_angle
_geom_angle_site_symmetry_1
_geom_angle_site_symmetry_3
N7 Cu1 N7 177.92(17) . 7_565
N7 Cu1 N3 89.38(8) . .
N7 Cu1 N3 89.37(8) 7_565 .
N7 Cu1 N4 90.57(8) . .
N7 Cu1 N4 90.57(8) 7_565 .
N3 Cu1 N4 176.12(13) . .
N1 N2 N3 177.2(4) . .
N2 N3 Cu1 121.1(3) . .
N5 N4 Cu1 115.6(3) . .
N6 N5 N4 179.2(4) . .
Cu1 N7 H7A 107(3) . .
Cu1 N7 H7B 106(3) . .
H7A N7 H7B 111(3) . .
Cu1 N7 H7C 112(3) . .
H7A N7 H7C 110(3) . .
H7B N7 H7C 110(3) . .

loop_
_geom_bond_atom_site_label_1
_geom_bond_atom_site_label_2
_geom_bond_distance
_geom_bond_site_symmetry_2
Cu1 N7 1.973(3) .
Cu1 N7 1.973(3) 7_565
Cu1 N3 2.045(3) .
Cu1 N4 2.064(3) .
N1 N2 1.146(6) .
N2 N3 1.183(5) .
N4 N5 1.188(5) .
N5 N6 1.148(5) .
N7 H7A 0.883(10) .
N7 H7B 0.879(10) .
N7 H7C 0.883(10) .

loop_
_geom_hbond_atom_site_label_D
_geom_hbond_atom_site_label_H
_geom_hbond_atom_site_label_A
_geom_hbond_distance_DH
_geom_hbond_distance_HA
_geom_hbond_distance_DA
_geom_hbond_angle_DHA
_geom_hbond_site_symmetry_A
N7 H7A N1 0.883(10) 2.34(2) 3.175(4) 159(4) 2_554
N7 H7B N1 0.879(10) 2.48(3) 3.243(5) 146(4) 5_656
N7 H7C N3 0.883(10) 2.403(16) 3.252(4) 161(3) 5_556
